data_4104483
loop_
_publ_author_name
'Keith Huynh'
'Alan J. Lough'
'Michelle A. M. Forgeron'
'Martin Bendle'
'Alejandro Presa Soto'
'Roderick E. Wasylishen'
'Ian Manners'

_publ_section_title
;
 Synthesis and Reactivity of Phosphine-Stabilized Phosphoranimine Cations,
 [R3P.PR'2=NSiMe3]+
;
_journal_name_full 'Journal of the American Chemical Society'
_journal_page_first 7905
_journal_page_last 7916
_journal_paper_doi 10.1021/ja900256g
_journal_volume 131
_journal_year 2009
_chemical_formula_moiety 'C10 H29 N P3 Si, Br'
_chemical_formula_sum 'C10 H29 Br N P3 Si'
_chemical_formula_weight 364.25
_chemical_name_systematic
; 
 ? 
;
_space_group_IT_number 14
_symmetry_cell_setting monoclinic
_symmetry_space_group_name_Hall '-P 2ybc'
_symmetry_space_group_name_H-M 'P 1 21/c 1'
_atom_sites_solution_hydrogens geom
_atom_sites_solution_primary direct
_atom_sites_solution_secondary difmap
_audit_creation_method SHELXL-97
_cell_angle_alpha 90.00
_cell_angle_beta 102.029(2)
_cell_angle_gamma 90.00
_cell_formula_units_Z 4
_cell_length_a 14.9772(8)
_cell_length_b 10.9378(4)
_cell_length_c 11.6076(11)
_cell_measurement_reflns_used 7914
_cell_measurement_temperature 150(1)
_cell_measurement_theta_max 25.0
_cell_measurement_theta_min 2.6
_cell_volume 1859.8(2)
_computing_cell_refinement 'Denzo-SMN (Otwinowski & Minor, 1997)'
_computing_data_collection 'Collect (Nonius B.V., 1997-2002)'
_computing_data_reduction Denzo-SMN
_computing_molecular_graphics 'SHELXTL V6.1'
_computing_publication_material 'SHELXTL V6.1'
_computing_structure_refinement 'SHELXTL V6.1(Sheldrick, 2001)'
_computing_structure_solution 'SIR-92 (Altomare et al., 1994)'
_diffrn_ambient_temperature 150(1)
_diffrn_detector_area_resol_mean 9
_diffrn_measured_fraction_theta_full 0.997
_diffrn_measured_fraction_theta_max 0.973
_diffrn_measurement_device_type 'Bruker-Nonius KappaCCD'
_diffrn_measurement_method '\f scans and \w scans with \k offsets'
_diffrn_radiation_monochromator graphite
_diffrn_radiation_source 'fine-focus sealed tube'
_diffrn_radiation_type MoK\a
_diffrn_radiation_wavelength 0.71073
_diffrn_reflns_av_R_equivalents 0.113
_diffrn_reflns_av_sigmaI/netI 0.073
_diffrn_reflns_limit_h_max 17
_diffrn_reflns_limit_h_min -17
_diffrn_reflns_limit_k_max 12
_diffrn_reflns_limit_k_min -12
_diffrn_reflns_limit_l_max 13
_diffrn_reflns_limit_l_min -13
_diffrn_reflns_number 3258
_diffrn_reflns_theta_full 25.00
_diffrn_reflns_theta_max 25.00
_diffrn_reflns_theta_min 2.59
_diffrn_standards_number 0
_exptl_absorpt_coefficient_mu 2.515
_exptl_absorpt_correction_T_max 0.968
_exptl_absorpt_correction_T_min 0.575
_exptl_absorpt_correction_type multi-scan
_exptl_absorpt_process_details
; 
multi-scan from symmetry-related measurements 
 Sortav (Blessing 1995) 
;
_exptl_crystal_colour colourless
_exptl_crystal_density_diffrn 1.301
_exptl_crystal_density_method 'not measured'
_exptl_crystal_description needle
_exptl_crystal_F_000 760
_exptl_crystal_size_max 0.26
_exptl_crystal_size_mid 0.07
_exptl_crystal_size_min 0.02
_refine_diff_density_max 0.957
_refine_diff_density_min -0.486
_refine_diff_density_rms 0.120
_refine_ls_extinction_method none
_refine_ls_goodness_of_fit_ref 1.074
_refine_ls_hydrogen_treatment constr
_refine_ls_matrix_type full
_refine_ls_number_parameters 146
_refine_ls_number_reflns 3258
_refine_ls_number_restraints 0
_refine_ls_restrained_S_all 1.074
_refine_ls_R_factor_all 0.0883
_refine_ls_R_factor_gt 0.0653
_refine_ls_shift/su_max 0.002
_refine_ls_shift/su_mean 0.000
_refine_ls_structure_factor_coef Fsqd
_refine_ls_weighting_details 'calc w=1/[\s^2^(Fo^2^)+(0.1028P)^2^+4.6458P] where P=(Fo^2^+2Fc^2^)/3'
_refine_ls_weighting_scheme calc
_refine_ls_wR_factor_gt 0.1775
_refine_ls_wR_factor_ref 0.1962
_reflns_number_gt 2525
_reflns_number_total 3258
_reflns_threshold_expression I>2\s(I)
_cod_data_source_file ja900256g_si_005.cif
_cod_data_source_block k06141a
_cod_original_sg_symbol_H-M 'P 21/c'
_cod_database_code 4104483

loop_
_symmetry_equiv_pos_as_xyz
'x, y, z'
'-x, y+1/2, -z+1/2'
'-x, -y, -z'
'x, -y-1/2, z-1/2'

loop_
_atom_site_label
_atom_site_type_symbol
_atom_site_fract_x
_atom_site_fract_y
_atom_site_fract_z
_atom_site_U_iso_or_equiv
_atom_site_adp_type
_atom_site_occupancy
_atom_site_symmetry_multiplicity
_atom_site_calc_flag
_atom_site_refinement_flags
Br1 Br 0.49102(5) -0.21801(7) 0.48360(7) 0.0411(3) Uani 1 1 d .
P2 P 0.73074(13) 0.07463(17) 0.33950(17) 0.0354(5) Uani 1 1 d .
P3 P 0.75409(14) -0.27671(17) 0.24209(19) 0.0384(5) Uani 1 1 d .
P4 P 0.63009(12) -0.04376(17) 0.22391(16) 0.0316(4) Uani 1 1 d .
Si5 Si 0.91005(16) 0.1041(2) 0.2502(2) 0.0486(6) Uani 1 1 d .
N6 N 0.8248(4) 0.0517(6) 0.3104(6) 0.0441(16) Uani 1 1 d .
C7 C 0.5149(5) -0.0032(6) 0.2298(7) 0.0387(17) Uani 1 1 d .
H7A H 0.4724 -0.0573 0.1778 0.058 Uiso 1 1 calc R
H7B H 0.5033 0.0817 0.2041 0.058 Uiso 1 1 calc R
H7C H 0.5062 -0.0119 0.3108 0.058 Uiso 1 1 calc R
C8 C 0.6472(5) -0.2010(6) 0.2641(7) 0.0334(16) Uani 1 1 d .
H8A H 0.5948 -0.2478 0.2190 0.040 Uiso 1 1 calc R
H8B H 0.6449 -0.2084 0.3485 0.040 Uiso 1 1 calc R
C9 C 0.6801(6) 0.2244(6) 0.3152(8) 0.0449(19) Uani 1 1 d .
H9A H 0.7200 0.2845 0.3632 0.067 Uiso 1 1 calc R
H9B H 0.6205 0.2242 0.3375 0.067 Uiso 1 1 calc R
H9C H 0.6723 0.2460 0.2318 0.067 Uiso 1 1 calc R
C10 C 0.8331(5) -0.2513(7) 0.3847(9) 0.047(2) Uani 1 1 d .
H10A H 0.8924 -0.2880 0.3828 0.071 Uiso 1 1 calc R
H10B H 0.8081 -0.2891 0.4477 0.071 Uiso 1 1 calc R
H10C H 0.8406 -0.1633 0.3993 0.071 Uiso 1 1 calc R
C11 C 0.7189(6) -0.4344(7) 0.2667(7) 0.0436(18) Uani 1 1 d .
H11A H 0.7680 -0.4911 0.2587 0.065 Uiso 1 1 calc R
H11B H 0.6636 -0.4548 0.2084 0.065 Uiso 1 1 calc R
H11C H 0.7065 -0.4413 0.3461 0.065 Uiso 1 1 calc R
C12 C 0.6492(6) -0.0206(7) 0.0782(7) 0.0403(17) Uani 1 1 d .
H12A H 0.6064 -0.0708 0.0223 0.061 Uiso 1 1 calc R
H12B H 0.7119 -0.0440 0.0757 0.061 Uiso 1 1 calc R
H12C H 0.6398 0.0659 0.0567 0.061 Uiso 1 1 calc R
C13 C 0.7184(6) 0.0277(8) 0.4835(7) 0.0456(19) Uani 1 1 d .
H13A H 0.7604 0.0748 0.5432 0.068 Uiso 1 1 calc R
H13B H 0.7326 -0.0595 0.4940 0.068 Uiso 1 1 calc R
H13C H 0.6555 0.0423 0.4918 0.068 Uiso 1 1 calc R
C14 C 1.0171(8) 0.1035(15) 0.3595(12) 0.108(5) Uani 1 1 d .
H14A H 1.0121 0.1588 0.4242 0.162 Uiso 1 1 calc R
H14B H 1.0669 0.1308 0.3227 0.162 Uiso 1 1 calc R
H14C H 1.0299 0.0205 0.3903 0.162 Uiso 1 1 calc R
C15 C 0.8858(13) 0.2500(17) 0.182(3) 0.244(19) Uani 1 1 d .
H15A H 0.8774 0.3104 0.2408 0.366 Uiso 1 1 calc R
H15B H 0.8299 0.2447 0.1204 0.366 Uiso 1 1 calc R
H15C H 0.9367 0.2750 0.1459 0.366 Uiso 1 1 calc R
C16 C 0.9228(11) -0.0013(18) 0.1257(16) 0.156(9) Uani 1 1 d .
H16A H 0.8660 -0.0019 0.0659 0.233 Uiso 1 1 calc R
H16B H 0.9362 -0.0843 0.1563 0.233 Uiso 1 1 calc R
H16C H 0.9729 0.0275 0.0902 0.233 Uiso 1 1 calc R

loop_
_atom_site_aniso_label
_atom_site_aniso_U_11
_atom_site_aniso_U_22
_atom_site_aniso_U_33
_atom_site_aniso_U_23
_atom_site_aniso_U_13
_atom_site_aniso_U_12
Br1 0.0459(5) 0.0424(5) 0.0369(5) 0.0001(3) 0.0133(3) 0.0045(3)
P2 0.0345(10) 0.0382(10) 0.0344(11) -0.0028(8) 0.0090(8) -0.0012(7)
P3 0.0371(11) 0.0414(11) 0.0394(12) 0.0023(8) 0.0138(9) 0.0034(8)
P4 0.0306(10) 0.0353(10) 0.0298(10) 0.0022(7) 0.0083(8) -0.0002(7)
Si5 0.0385(12) 0.0510(13) 0.0573(15) 0.0091(11) 0.0118(11) -0.0018(9)
N6 0.033(4) 0.041(3) 0.060(4) 0.000(3) 0.013(3) -0.004(3)
C7 0.036(4) 0.037(4) 0.046(5) 0.007(3) 0.015(4) 0.005(3)
C8 0.034(4) 0.033(4) 0.034(4) 0.001(3) 0.011(3) -0.001(3)
C9 0.043(5) 0.043(4) 0.048(5) -0.005(3) 0.009(4) 0.001(3)
C10 0.028(4) 0.045(4) 0.066(6) -0.001(4) 0.002(4) 0.006(3)
C11 0.049(5) 0.042(4) 0.043(5) 0.000(3) 0.017(4) 0.008(3)
C12 0.042(4) 0.047(4) 0.033(4) 0.002(3) 0.010(3) -0.001(3)
C13 0.050(5) 0.055(5) 0.033(4) -0.005(4) 0.010(4) 0.009(4)
C14 0.055(7) 0.190(15) 0.080(9) 0.017(9) 0.017(6) -0.033(8)
C15 0.122(16) 0.163(17) 0.49(5) 0.21(3) 0.17(2) 0.063(13)
C16 0.099(12) 0.27(3) 0.117(13) -0.086(14) 0.063(11) -0.082(13)

loop_
_atom_type_symbol
_atom_type_description
_atom_type_scat_dispersion_real
_atom_type_scat_dispersion_imag
_atom_type_scat_source
C C 0.0033 0.0016 'International Tables Vol C Tables 4.2.6.8 and 6.1.1.4'
H H 0.0000 0.0000 'International Tables Vol C Tables 4.2.6.8 and 6.1.1.4'
Br Br -0.2901 2.4595 'International Tables Vol C Tables 4.2.6.8 and 6.1.1.4'
N N 0.0061 0.0033 'International Tables Vol C Tables 4.2.6.8 and 6.1.1.4'
P P 0.1023 0.0942 'International Tables Vol C Tables 4.2.6.8 and 6.1.1.4'
Si Si 0.0817 0.0704 'International Tables Vol C Tables 4.2.6.8 and 6.1.1.4'

loop_
_geom_angle_atom_site_label_1
_geom_angle_atom_site_label_2
_geom_angle_atom_site_label_3
_geom_angle
N6 P2 C13 115.8(4)
N6 P2 C9 119.3(4)
C13 P2 C9 106.5(4)
N6 P2 P4 108.1(3)
C13 P2 P4 102.0(3)
C9 P2 P4 103.0(3)
C11 P3 C10 98.8(4)
C11 P3 C8 96.5(3)
C10 P3 C8 102.6(4)
C8 P4 C12 109.9(4)
C8 P4 C7 108.3(3)
C12 P4 C7 110.2(4)
C8 P4 P2 111.2(3)
C12 P4 P2 105.5(3)
C7 P4 P2 111.7(3)
N6 Si5 C15 112.8(6)
N6 Si5 C14 110.1(5)
C15 Si5 C14 112.4(11)
N6 Si5 C16 108.5(5)
C15 Si5 C16 104.4(13)
C14 Si5 C16 108.4(8)
P2 N6 Si5 148.0(5)
P4 C8 P3 118.1(4)

loop_
_geom_bond_atom_site_label_1
_geom_bond_atom_site_label_2
_geom_bond_distance
P2 N6 1.537(7)
P2 C13 1.794(8)
P2 C9 1.803(7)
P2 P4 2.215(3)
P3 C11 1.843(8)
P3 C10 1.844(9)
P3 C8 1.868(7)
P4 C8 1.786(7)
P4 C12 1.792(8)
P4 C7 1.797(7)
Si5 N6 1.678(7)
Si5 C15 1.787(14)
Si5 C14 1.826(12)
Si5 C16 1.889(15)

loop_
_cod_related_entry_id
_cod_related_entry_database
_cod_related_entry_code
1 ChemSpider 30660176
